data_2001280
loop_
_publ_author_name
'F\'abry, J.'
'Breczewski, T.'

_publ_section_title
;
 Thallium(I) selenate
;
_journal_issue 10
_journal_name_full 'Acta Crystallographica Section C'
_journal_page_first 1724
_journal_page_last 1727
_journal_paper_doi 10.1107/S0108270193003373
_journal_volume 49
_journal_year 1993
_chemical_formula_sum 'O4 Se Tl2'
_chemical_formula_weight 551.72
_space_group_IT_number 62
_space_group_name_Hall '-P 2ac 2n'
_space_group_name_H-M_alt 'P n m a'
_symmetry_cell_setting orthorhombic
_symmetry_space_group_name_Hall '-P 2ac 2n'
_symmetry_space_group_name_H-M 'P n m a'
_atom_type_scat_source 'IntTabIV, Cromer & Mann (1968)'
_cell_angle_alpha 90.
_cell_angle_beta 90.
_cell_angle_gamma 90.
_cell_formula_units_Z 4
_cell_length_a 7.927(2)
_cell_length_b 6.086(2)
_cell_length_c 10.934(3)
_cell_measurement_reflns_used 25
_cell_measurement_temperature 291
_cell_measurement_theta_max 18.03
_cell_measurement_theta_min 5.62
_cell_volume 527.5(3)
_diffrn_measurement_device CAD-4
_diffrn_measurement_method \w/2\t
_diffrn_radiation_type MoK\a
_diffrn_radiation_wavelength 0.71073
_diffrn_reflns_av_R_equivalents 0.063
_diffrn_reflns_limit_h_max 9
_diffrn_reflns_limit_h_min -9
_diffrn_reflns_limit_k_max 7
_diffrn_reflns_limit_k_min -7
_diffrn_reflns_limit_l_max 13
_diffrn_reflns_limit_l_min -13
_diffrn_reflns_number 3894
_diffrn_reflns_theta_max 26
_diffrn_standards_decay_% 5
_diffrn_standards_interval_time 120
_diffrn_standards_number 3
_exptl_absorpt_coefficient_mu 68.4
_exptl_absorpt_correction_T_max 0.02877
_exptl_absorpt_correction_T_min 0.00523
_exptl_absorpt_correction_type 'empirical Flack (1974)'
_exptl_crystal_colour Colourless
_exptl_crystal_density_diffrn 6.945
_exptl_crystal_description ' Ellipsoidal, strongly refracting, many natural faces'
_exptl_crystal_size_max 0.156
_exptl_crystal_size_min 0.117
_exptl_crystal_size_rad 0.0667
_refine_diff_density_max 2.50
_refine_diff_density_min -1.95
_refine_ls_extinction_coef 0.41E-4(2)
_refine_ls_extinction_method ' Becker & Coppens (1974), type I crystal, Lorentzian'
_refine_ls_goodness_of_fit_obs 0.896
_refine_ls_number_parameters 41
_refine_ls_number_reflns 568
_refine_ls_R_factor_obs 0.0472
_refine_ls_shift/esd_max 0.01
_refine_ls_structure_factor_coef F
_refine_ls_weighting_details 'w = 1/\s^2^(|F~o~|)'
_refine_ls_weighting_scheme calc
_refine_ls_wR_factor_obs 0.0392
_reflns_number_observed 403
_reflns_number_total 568
_reflns_observed_criterion I>3\s(I)
_cod_data_source_file mu1031.cif
_cod_data_source_block mu1031_structure_1_of_1
_cod_depositor_comments
;
The following automatic conversions were performed:

'_refine_ls_weighting_scheme' value '1/\s^2^(|F~o~|)' was changed to
'calc'. New tag '_refine_ls_weighting_details' was created. The value
of the new tag was set to 'w = 1/\s^2^(|F~o~|)'.

Automatic conversion script
Id: cif_fix_values 3143 2015-03-26 13:38:13Z robertas 
;
_cod_original_formula_sum 'O4 Se1 Tl2'
_cod_database_code 2001280

loop_
_space_group_symop_id
_space_group_symop_operation_xyz
1 x,y,z
2 -x+1/2,-y,z+1/2
3 x+1/2,-y+1/2,-z+1/2
4 -x,y+1/2,-z
5 -x,-y,-z
6 x+1/2,y,-z+1/2
7 -x+1/2,y+1/2,z+1/2
8 x,-y+1/2,z

loop_
_atom_site_label
_atom_site_fract_x
_atom_site_fract_y
_atom_site_fract_z
Tl(1) .17180(10) .2500 .08348(9)
Tl(2) -.00160(10) .2500 .71609(8)
Se .2091(2) .2500 .4217(2)
O(1) .007(2) .2500 .423(2)
O(2) .280(3) .2500 .5560(19)
O(3) .2802(19) .034(2) .3535(15)

loop_
_geom_angle_atom_site_label_1
_geom_angle_atom_site_label_2
_geom_angle_atom_site_label_3
_geom_angle
_geom_angle_publ_flag
O(1) Se O(2) 110.4(1.0) yes
O(1) Se O(3) 110.7(7) yes
O(2) Se O(3) 107.9(7) yes

loop_
_geom_bond_atom_site_label_1
_geom_bond_atom_site_label_2
_geom_bond_distance
_geom_bond_publ_flag
Se O(1) 1.60(2) yes
Se O(2) 1.57(2) yes
Se O(3) 1.610(10) yes
Se O(3)* 1.610(10) yes
Tl(1) O(2) 2.83(2) yes
Tl(1) O(1) 2.66(2) yes
Tl(1) O(1) 3.93(2) yes
Tl(1) O(2) 3.082(3) yes
Tl(1) O(2) 3.082(3) yes
Tl(1) O(3) 3.08(2) yes
Tl(1) O(3) 3.34(2) yes
Tl(1) O(3) 3.44(2) yes
Tl(1) O(3) 3.46(2) yes
Tl(2) O(1) 3.21(2) yes
Tl(2) O(1) 3.400(10) yes
Tl(2) O(1) 3.400(10) yes
Tl(2) O(2) 2.83(2) yes
Tl(2) O(2) 3.04(2) yes
Tl(2) O(3) 2.89(2) yes
Tl(2) O(3) 2.910(10) yes
